data_7102811
loop_
_publ_author_name
'Zheng, Sheng-Run'
'Yang, Qing-Yuan'
'Liu, Yong-Ru'
'Zhang, Jian-Yong'
'Tong, Ye-Xiang'
'Zhao, Cun-Yuan'
'Su, Cheng-Yong'

_publ_section_title
;
 Assembly of CdI2-type coordination networks from triangular ligand and
 octahedral metal center: topological analysis and potential framework
 porosity
;
_journal_coden_ASTM CHCOFS
_journal_issue 3
_journal_name_full
;
 Chemical Communications (Cambridge, United Kingdom)
;
_journal_page_first 356
_journal_page_last 358
_journal_paper_doi 10.1039/b711457e
_journal_year 2008
_chemical_formula_sum 'C67 H51 Cd N18 O3.67 S'
_chemical_formula_weight 1311.38
_space_group_IT_number 165
_symmetry_cell_setting hexagonal
_symmetry_space_group_name_Hall '-P 3 2"c'
_symmetry_space_group_name_H-M 'P -3 c 1'
_atom_sites_solution_hydrogens geom
_atom_sites_solution_primary direct
_atom_sites_solution_secondary difmap
_audit_creation_method SHELXL-97
_cell_angle_alpha 90.00
_cell_angle_beta 90.00
_cell_angle_gamma 120.00
_cell_formula_units_Z 6
_cell_length_a 32.5392(6)
_cell_length_b 32.5392(6)
_cell_length_c 14.4167(12)
_cell_measurement_reflns_used 3869
_cell_measurement_temperature 150(2)
_cell_measurement_theta_max 61.9710
_cell_measurement_theta_min 3.0655
_cell_volume 13219.3(12)
_computing_cell_refinement
;
CrysAlis RED, Oxford Diffraction Ltd.,
Version 1.171.31.7 (release 18-10-2006 CrysAlis171 .NET)
(compiled Oct 18 2006,16:28:17)
;
_computing_data_collection
;
CrysAlis CCD, Oxford Diffraction Ltd.,
Version 1.171.31.7 (release 18-10-2006 CrysAlis171 .NET)
(compiled Oct 18 2006,16:28:17)
;
_computing_data_reduction
;
CrysAlis RED, Oxford Diffraction Ltd.,
Version 1.171.31.7 (release 18-10-2006 CrysAlis171 .NET)
(compiled Oct 18 2006,16:28:17)
;
_computing_structure_refinement 'SHELXL-97 (Sheldrick, 1997)'
_computing_structure_solution 'SHELXS-97 (Sheldrick, 1990)'
_diffrn_ambient_temperature 150(2)
_diffrn_detector_area_resol_mean 16.0855
_diffrn_measured_fraction_theta_full 0.977
_diffrn_measured_fraction_theta_max 0.977
_diffrn_measurement_device_type 'Gemini S Ultra'
_diffrn_measurement_method '\w and \p scan'
_diffrn_radiation_monochromator graphite
_diffrn_radiation_source 'Enhance (Cu) X-ray Source'
_diffrn_radiation_type CuK\a
_diffrn_radiation_wavelength 1.54178
_diffrn_reflns_av_R_equivalents 0.0764
_diffrn_reflns_av_sigmaI/netI 0.1057
_diffrn_reflns_limit_h_max 36
_diffrn_reflns_limit_h_min -33
_diffrn_reflns_limit_k_max 37
_diffrn_reflns_limit_k_min -36
_diffrn_reflns_limit_l_max 16
_diffrn_reflns_limit_l_min -8
_diffrn_reflns_number 28640
_diffrn_reflns_theta_full 62.13
_diffrn_reflns_theta_max 62.13
_diffrn_reflns_theta_min 6.14
_exptl_absorpt_coefficient_mu 2.576
_exptl_absorpt_correction_T_max 0.6542
_exptl_absorpt_correction_T_min 0.5540
_exptl_absorpt_correction_type multi-scan
_exptl_absorpt_process_details
;
CrysAlis RED, Oxford Diffraction Ltd.,
Version 1.171.31.7 (release 18-10-2006 CrysAlis171 .NET)
(compiled Oct 18 2006,16:28:17)
Empirical absorption correction using spherical harmonics,
implemented in SCALE3 ABSPACK scaling algorithm.
;
_exptl_crystal_colour Corless
_exptl_crystal_density_diffrn 0.988
_exptl_crystal_density_method 'not measured'
_exptl_crystal_description Block
_exptl_crystal_F_000 4034
_exptl_crystal_size_max 0.26
_exptl_crystal_size_mid 0.22
_exptl_crystal_size_min 0.18
_refine_diff_density_max 2.502
_refine_diff_density_min -0.600
_refine_diff_density_rms 0.083
_refine_ls_extinction_method none
_refine_ls_goodness_of_fit_ref 1.067
_refine_ls_hydrogen_treatment geom
_refine_ls_matrix_type full
_refine_ls_number_parameters 582
_refine_ls_number_reflns 6824
_refine_ls_number_restraints 310
_refine_ls_restrained_S_all 1.061
_refine_ls_R_factor_all 0.1618
_refine_ls_R_factor_gt 0.0850
_refine_ls_shift/su_max 0.048
_refine_ls_shift/su_mean 0.001
_refine_ls_structure_factor_coef Fsqd
_refine_ls_weighting_details 'calc w=1/[\s^2^(Fo^2^)+(0.0410P)^2^+45.0000P] where P=(Fo^2^+2Fc^2^)/3'
_refine_ls_weighting_scheme calc
_refine_ls_wR_factor_gt 0.1855
_refine_ls_wR_factor_ref 0.2083
_reflns_number_gt 2917
_reflns_number_total 6824
_reflns_threshold_expression >2sigma(I)
_cod_data_source_file b711457e.txt
_cod_data_source_block 1
_cod_depositor_comments
;
The following automatic conversions were performed:
'_symmetry_cell_setting' value 'Hexagonal' changed to 'hexagonal'
according to '/home/saulius/struct/CIF-dictionaries/cif_core.dic'
dictionary named 'cif_core.dic' version 2.4.1 from 2010-06-29.

Automatic conversion script
Id: cif_fix_enum 1527 2010-12-29 10:47:43Z saulius 
;
_cod_original_sg_symbol_H-M P-3c1
_cod_database_code 7102811

loop_
_symmetry_equiv_pos_as_xyz
'x, y, z'
'-y, x-y, z'
'-x+y, -x, z'
'y, x, -z+1/2'
'x-y, -y, -z+1/2'
'-x, -x+y, -z+1/2'
'-x, -y, -z'
'y, -x+y, -z'
'x-y, x, -z'
'-y, -x, z-1/2'
'-x+y, y, z-1/2'
'x, x-y, z-1/2'

loop_
_atom_site_label
_atom_site_type_symbol
_atom_site_fract_x
_atom_site_fract_y
_atom_site_fract_z
_atom_site_U_iso_or_equiv
_atom_site_adp_type
_atom_site_occupancy
_atom_site_symmetry_multiplicity
_atom_site_calc_flag
_atom_site_refinement_flags
_atom_site_disorder_assembly
_atom_site_disorder_group
Cd1 Cd 0.0000 1.0000 1.0000 0.0802(4) Uani 1 6 d S . .
Cd2 Cd 0.3333 0.6667 0.87496(5) 0.05678(18) Uani 1 3 d S . .
N1 N 0.06773(14) 1.01972(15) 0.9094(4) 0.0816(18) Uani 1 1 d . . .
N2 N 0.13832(15) 1.03180(16) 0.8719(4) 0.087(2) Uani 1 1 d . . .
N3 N 0.61849(13) 1.26767(14) 1.0289(4) 0.0638(14) Uani 1 1 d . . .
N4 N 0.56215(13) 1.20066(14) 0.9698(4) 0.0657(15) Uani 1 1 d . . .
N5 N 0.31809(13) 0.71969(13) 0.7921(4) 0.0613(14) Uani 1 1 d . . .
N6 N 0.31020(14) 0.78231(13) 0.7744(4) 0.0624(14) Uani 1 1 d . . .
N7 N 0.29477(14) 0.96818(14) 0.8502(4) 0.085(2) Uani 1 1 d . . .
N8 N 0.34360(14) 1.04918(14) 0.8954(5) 0.086(2) Uani 1 1 d . . .
N9 N 0.37819(14) 1.00056(14) 0.8728(4) 0.0758(18) Uani 1 1 d . . .
C1 C 0.09747(18) 1.00436(19) 0.9176(5) 0.084(2) Uani 1 1 d . . .
H1A H 0.0911 0.9769 0.9519 0.101 Uiso 1 1 calc R . .
C2 C 0.0903(2) 1.0587(2) 0.8561(6) 0.109(3) Uani 1 1 d . . .
H2A H 0.0772 1.0780 0.8391 0.130 Uiso 1 1 calc R . .
C3 C 0.1327(2) 1.0671(2) 0.8302(6) 0.115(3) Uani 1 1 d . . .
H3A H 0.1546 1.0920 0.7912 0.138 Uiso 1 1 calc R . .
C4 C 0.18007(16) 1.02734(19) 0.8702(5) 0.080(2) Uani 1 1 d . . .
C5 C 0.2241(2) 1.06707(19) 0.8740(6) 0.102(3) Uani 1 1 d . . .
H5A H 0.2271 1.0977 0.8762 0.123 Uiso 1 1 calc R . .
C6 C 0.26402(19) 1.06239(18) 0.8745(6) 0.102(3) Uani 1 1 d . . .
H6A H 0.2947 1.0898 0.8762 0.122 Uiso 1 1 calc R . .
C7 C 0.25905(18) 1.01627(18) 0.8724(6) 0.091(3) Uani 1 1 d . . .
C8 C 0.21321(18) 0.97728(18) 0.8690(6) 0.097(3) Uani 1 1 d . . .
H8A H 0.2093 0.9463 0.8675 0.117 Uiso 1 1 calc R . .
C9 C 0.17455(18) 0.98177(18) 0.8677(5) 0.087(3) Uani 1 1 d . . .
H9A H 0.1438 0.9545 0.8651 0.104 Uiso 1 1 calc R . .
C10 C 0.30151(18) 1.01109(18) 0.8731(6) 0.092(3) Uani 1 1 d . . .
C12 C 0.38076(18) 1.04250(17) 0.8919(5) 0.077(2) Uani 1 1 d . . .
C14 C 0.33449(18) 0.96484(17) 0.8523(6) 0.087(3) Uani 1 1 d . . .
C16 C 0.42764(17) 1.08279(17) 0.9159(5) 0.072(2) Uani 1 1 d . . .
C17 C 0.43269(19) 1.12592(18) 0.9389(6) 0.089(3) Uani 1 1 d . . .
H17A H 0.4053 1.1292 0.9410 0.107 Uiso 1 1 calc R . .
C18 C 0.47585(17) 1.16419(19) 0.9588(5) 0.079(2) Uani 1 1 d . . .
H18A H 0.4781 1.1934 0.9766 0.095 Uiso 1 1 calc R . .
C19 C 0.51621(18) 1.16053(16) 0.9533(5) 0.070(2) Uani 1 1 d . . .
C20 C 0.51306(19) 1.11818(19) 0.9281(6) 0.096(3) Uani 1 1 d . . .
H20A H 0.5408 1.1157 0.9230 0.115 Uiso 1 1 calc R . .
C21 C 0.46757(18) 1.07831(18) 0.9100(5) 0.083(2) Uani 1 1 d . . .
H21A H 0.4647 1.0487 0.8938 0.100 Uiso 1 1 calc R . .
C22 C 0.57253(16) 1.23511(16) 1.0324(5) 0.0627(18) Uani 1 1 d . . .
H22A H 0.5502 1.2361 1.0735 0.075 Uiso 1 1 calc R . .
C23 C 0.6363(2) 1.2528(2) 0.9596(5) 0.086(2) Uani 1 1 d . . .
H23A H 0.6683 1.2697 0.9389 0.103 Uiso 1 1 calc R . .
C24 C 0.6025(2) 1.21074(19) 0.9240(5) 0.086(2) Uani 1 1 d . . .
H24A H 0.6063 1.1924 0.8772 0.103 Uiso 1 1 calc R . .
C25 C 0.32853(17) 0.91724(16) 0.8289(5) 0.079(2) Uani 1 1 d . . .
C26 C 0.36644(18) 0.90974(18) 0.8292(6) 0.085(2) Uani 1 1 d . . .
H26A H 0.3969 0.9354 0.8452 0.102 Uiso 1 1 calc R . .
C27 C 0.36230(17) 0.86692(17) 0.8076(5) 0.077(2) Uani 1 1 d . . .
H27A H 0.3893 0.8631 0.8031 0.092 Uiso 1 1 calc R . .
C28 C 0.31672(18) 0.82927(16) 0.7925(5) 0.0690(19) Uani 1 1 d . . .
C29 C 0.27818(17) 0.83551(18) 0.7894(6) 0.096(3) Uani 1 1 d . . .
H29A H 0.2476 0.8098 0.7749 0.116 Uiso 1 1 calc R . .
C30 C 0.28479(19) 0.88000(18) 0.8078(6) 0.089(3) Uani 1 1 d . . .
H30A H 0.2583 0.8848 0.8057 0.107 Uiso 1 1 calc R . .
C31 C 0.33656(17) 0.76513(16) 0.8077(5) 0.0631(17) Uani 1 1 d . . .
H31A H 0.3657 0.7838 0.8395 0.076 Uiso 1 1 calc R . .
C32 C 0.27767(18) 0.70715(17) 0.7451(4) 0.0697(18) Uani 1 1 d . . .
H32A H 0.2565 0.6761 0.7226 0.084 Uiso 1 1 calc R . .
C33 C 0.27161(19) 0.74449(18) 0.7345(5) 0.087(2) Uani 1 1 d . . .
H33A H 0.2456 0.7448 0.7051 0.105 Uiso 1 1 calc R . .
O1 O 1.1587(3) 0.4811(3) 0.2918(9) 0.086(3) Uani 0.33 1 d PDU . .
O2 O 1.1613(2) 0.55073(19) 0.2877(6) 0.0477(18) Uani 0.43 1 d PDU . .
O3 O 1.1323(6) 0.5056(6) 0.1816(8) 0.080(4) Uani 0.23 1 d PDU . .
S1 S 1.13903(11) 0.50687(13) 0.27098(12) 0.0739(14) Uani 0.33 1 d PDU . .
C34 C 1.08163(12) 0.4761(3) 0.31801(11) 0.063(4) Uani 0.33 1 d PDU . .
C35 C 1.0618(3) 0.4293(4) 0.3434(3) 0.066(4) Uani 0.33 1 d PDU . .
H35A H 1.0780 0.4120 0.3368 0.079 Uiso 0.33 1 calc PR . .
C36 C 1.0157(3) 0.4091(5) 0.3800(4) 0.091(5) Uani 0.33 1 d PDU . .
H36A H 1.0013 0.3767 0.3979 0.109 Uiso 0.33 1 calc PR . .
C37 C 0.9884(4) 0.4310(4) 0.3931(4) 0.103(4) Uani 0.33 1 d PDU . .
C38 C 1.0128(4) 0.4767(5) 0.3646(4) 0.107(5) Uani 0.33 1 d PDU . .
H38A H 0.9969 0.4943 0.3706 0.129 Uiso 0.33 1 calc PR . .
C39 C 1.0586(3) 0.5012(4) 0.3275(4) 0.073(4) Uani 0.33 1 d PDU . .
H39A H 1.0729 0.5336 0.3098 0.088 Uiso 0.33 1 calc PR . .
C40 C 0.9436(5) 0.4136(7) 0.4283(5) 0.100(4) Uani 0.33 1 d PDU . .
H40A H 0.9358 0.4391 0.4305 0.150 Uiso 0.33 1 calc PR . .
H40B H 0.9422 0.4014 0.4911 0.150 Uiso 0.33 1 calc PR . .
H40C H 0.9207 0.3879 0.3885 0.150 Uiso 0.33 1 calc PR . .
O4 O 1.0628(4) 0.1769(3) 0.3912(10) 0.051(2) Uani 0.27 1 d PDU A 1
O5 O 1.0923(16) 0.231(2) 0.2705(11) 0.078(4) Uani 0.07 1 d PDU A 1
O6 O 1.1221(8) 0.2670(8) 0.394(3) 0.077(4) Uani 0.10 1 d PDU A 1
S2 S 1.0811(3) 0.2247(3) 0.3659(5) 0.083(2) Uani 0.17 1 d PDU A 1
C41 C 1.0348(5) 0.2389(5) 0.3817(5) 0.062(6) Uani 0.17 1 d PDU A 1
C42 C 0.9887(4) 0.2028(7) 0.3991(13) 0.069(6) Uani 0.17 1 d PDU A 1
H42A H 0.9816 0.1708 0.4032 0.083 Uiso 0.17 1 calc PR A 1
C43 C 0.9527(6) 0.2139(5) 0.4106(19) 0.079(6) Uani 0.17 1 d PDU A 1
H43A H 0.9209 0.1896 0.4218 0.095 Uiso 0.17 1 calc PR A 1
C44 C 0.9643(6) 0.2612(5) 0.4055(18) 0.074(4) Uani 0.17 1 d PDU A 1
C45 C 1.0104(4) 0.2977(7) 0.3889(18) 0.070(6) Uani 0.17 1 d PDU A 1
H45A H 1.0175 0.3297 0.3852 0.084 Uiso 0.17 1 calc PR A 1
C46 C 1.0460(6) 0.2857(5) 0.3779(16) 0.047(5) Uani 0.17 1 d PDU A 1
H46A H 1.0779 0.3099 0.3677 0.056 Uiso 0.17 1 calc PR A 1
C47 C 0.9268(12) 0.2793(12) 0.418(2) 0.075(5) Uani 0.17 1 d PDU A 1
H47A H 0.8957 0.2523 0.4340 0.112 Uiso 0.17 1 calc PR A 1
H47B H 0.9244 0.2936 0.3599 0.112 Uiso 0.17 1 calc PR A 1
H47C H 0.9375 0.3030 0.4677 0.112 Uiso 0.17 1 calc PR A 1
O7 O 1.0530(18) 0.1849(19) 0.382(4) 0.059(4) Uani 0.07 1 d PU B 2
O2W O 1.2856(7) 0.4784(7) 0.5210(15) 0.061(5) Uani 0.17 1 d PU . .
O1W O 1.1583(5) 0.3969(5) 0.3405(11) 0.109(4) Uani 0.33 1 d PU . .

loop_
_atom_site_aniso_label
_atom_site_aniso_U_11
_atom_site_aniso_U_22
_atom_site_aniso_U_33
_atom_site_aniso_U_23
_atom_site_aniso_U_13
_atom_site_aniso_U_12
Cd1 0.0425(3) 0.0425(3) 0.1556(11) 0.000 0.000 0.02125(14)
Cd2 0.03484(17) 0.03484(17) 0.1006(5) 0.000 0.000 0.01742(8)
N1 0.0388(18) 0.058(2) 0.155(5) 0.005(3) 0.000(3) 0.0289(16)
N2 0.051(2) 0.054(2) 0.160(6) 0.003(3) 0.005(3) 0.0280(18)
N3 0.0433(18) 0.0435(19) 0.103(4) 0.003(2) 0.001(2) 0.0205(15)
N4 0.0375(19) 0.038(2) 0.111(4) -0.013(2) -0.001(2) 0.0112(16)
N5 0.0473(18) 0.0332(17) 0.105(4) -0.003(2) -0.007(2) 0.0213(14)
N6 0.0482(19) 0.0329(17) 0.103(4) -0.008(2) -0.012(2) 0.0179(15)
N7 0.042(2) 0.0351(19) 0.175(6) -0.008(3) 0.002(3) 0.0171(16)
N8 0.042(2) 0.0286(18) 0.183(6) -0.009(3) -0.003(3) 0.0147(16)
N9 0.044(2) 0.0343(19) 0.143(5) -0.013(3) -0.003(3) 0.0146(16)
C1 0.040(3) 0.048(3) 0.156(7) 0.016(4) 0.011(4) 0.016(2)
C2 0.077(3) 0.108(4) 0.173(8) 0.042(4) 0.029(4) 0.071(2)
C3 0.087(3) 0.091(3) 0.189(8) 0.050(5) 0.036(4) 0.061(3)
C4 0.039(2) 0.054(3) 0.150(7) -0.013(3) 0.000(3) 0.027(2)
C5 0.059(3) 0.041(2) 0.211(9) -0.018(4) -0.003(4) 0.028(2)
C6 0.046(3) 0.035(2) 0.221(9) -0.010(4) -0.001(4) 0.017(2)
C7 0.043(2) 0.040(2) 0.189(8) -0.014(4) -0.002(4) 0.019(2)
C8 0.047(3) 0.034(2) 0.210(9) -0.014(4) -0.002(4) 0.020(2)
C9 0.041(3) 0.041(3) 0.172(7) -0.010(4) 0.003(4) 0.016(2)
C10 0.044(2) 0.040(2) 0.195(8) -0.005(4) 0.002(4) 0.022(2)
C12 0.047(3) 0.032(2) 0.143(6) -0.003(3) 0.000(3) 0.012(2)
C14 0.043(2) 0.035(2) 0.183(8) -0.007(3) 0.003(4) 0.0196(19)
C16 0.040(2) 0.037(2) 0.135(6) -0.011(3) -0.003(3) 0.0153(19)
C17 0.052(3) 0.044(3) 0.171(7) -0.024(4) -0.009(4) 0.025(2)
C18 0.048(2) 0.044(2) 0.148(6) -0.017(3) -0.010(3) 0.025(2)
C19 0.047(3) 0.026(2) 0.125(5) -0.007(3) -0.002(3) 0.0092(19)
C20 0.046(3) 0.046(3) 0.193(8) -0.010(4) 0.007(4) 0.021(2)
C21 0.050(3) 0.038(2) 0.156(7) -0.021(3) -0.001(4) 0.018(2)
C22 0.039(2) 0.043(2) 0.108(5) -0.008(3) -0.002(3) 0.0221(18)
C23 0.057(3) 0.060(3) 0.116(5) -0.030(3) 0.015(4) 0.010(3)
C24 0.054(3) 0.060(3) 0.127(5) -0.035(3) 0.015(4) 0.017(3)
C25 0.042(2) 0.030(2) 0.159(7) -0.014(3) -0.003(3) 0.0126(19)
C26 0.038(2) 0.036(2) 0.173(7) -0.009(3) -0.005(4) 0.013(2)
C27 0.035(2) 0.041(2) 0.155(7) -0.001(3) -0.008(3) 0.0188(18)
C28 0.061(3) 0.033(2) 0.114(5) -0.006(3) -0.007(3) 0.0237(19)
C29 0.038(2) 0.038(2) 0.211(9) -0.015(4) -0.017(4) 0.018(2)
C30 0.051(3) 0.038(2) 0.178(8) -0.009(4) -0.012(4) 0.023(2)
C31 0.046(2) 0.042(2) 0.106(5) 0.006(3) -0.001(3) 0.0263(18)
C32 0.063(3) 0.036(2) 0.106(5) -0.007(3) -0.022(3) 0.022(2)
C33 0.064(3) 0.051(3) 0.151(6) -0.022(3) -0.030(4) 0.031(2)
O1 0.069(4) 0.070(4) 0.092(5) 0.007(4) 0.024(4) 0.016(3)
O2 0.029(2) 0.026(2) 0.090(4) 0.008(3) 0.005(3) 0.0155(19)
O3 0.064(5) 0.059(5) 0.087(5) 0.013(5) 0.010(5) 0.010(4)
S1 0.060(2) 0.0376(17) 0.098(3) 0.021(2) 0.008(2) 0.0051(16)
C34 0.060(6) 0.046(6) 0.050(7) 0.009(6) -0.009(6) 0.002(5)
C35 0.058(6) 0.056(6) 0.065(7) 0.015(6) -0.005(6) 0.015(5)
C36 0.082(7) 0.092(7) 0.080(8) 0.021(7) -0.005(7) 0.028(6)
C37 0.095(5) 0.104(5) 0.102(6) 0.011(5) -0.010(5) 0.045(5)
C38 0.097(7) 0.102(7) 0.113(8) 0.005(7) 0.002(7) 0.043(6)
C39 0.073(6) 0.070(6) 0.082(8) 0.000(6) 0.024(6) 0.039(5)
C40 0.097(5) 0.103(5) 0.105(6) 0.009(5) 0.002(5) 0.053(4)
O4 0.050(3) 0.045(3) 0.076(4) -0.010(3) 0.008(3) 0.037(3)
O5 0.077(6) 0.074(6) 0.088(6) -0.006(5) 0.005(5) 0.040(4)
O6 0.071(5) 0.075(5) 0.090(6) -0.013(5) 0.011(5) 0.042(4)
S2 0.078(3) 0.075(3) 0.098(4) -0.008(3) 0.008(3) 0.039(3)
C41 0.069(8) 0.058(8) 0.055(8) -0.022(7) 0.011(8) 0.029(6)
C42 0.075(8) 0.065(8) 0.070(9) -0.007(8) -0.001(8) 0.036(6)
C43 0.074(8) 0.077(8) 0.082(9) -0.002(8) 0.008(8) 0.035(7)
C44 0.072(6) 0.075(6) 0.073(6) 0.000(6) -0.002(6) 0.035(5)
C45 0.070(8) 0.066(8) 0.069(9) -0.001(8) 0.000(8) 0.030(7)
C46 0.046(7) 0.051(7) 0.060(8) -0.008(7) 0.014(7) 0.037(6)
C47 0.074(6) 0.073(6) 0.073(6) -0.001(5) -0.002(5) 0.033(4)
O7 0.056(5) 0.053(5) 0.067(5) -0.005(5) 0.003(5) 0.027(4)
O2W 0.050(6) 0.074(7) 0.052(7) -0.006(6) 0.006(6) 0.027(5)
O1W 0.091(5) 0.112(6) 0.132(7) -0.016(6) 0.020(6) 0.056(4)

loop_
_atom_type_symbol
_atom_type_description
_atom_type_scat_dispersion_real
_atom_type_scat_dispersion_imag
_atom_type_scat_source
C C 0.0181 0.0091 'International Tables Vol C Tables 4.2.6.8 and 6.1.1.4'
H H 0.0000 0.0000 'International Tables Vol C Tables 4.2.6.8 and 6.1.1.4'
N N 0.0311 0.0180 'International Tables Vol C Tables 4.2.6.8 and 6.1.1.4'
O O 0.0492 0.0322 'International Tables Vol C Tables 4.2.6.8 and 6.1.1.4'
S S 0.3331 0.5567 'International Tables Vol C Tables 4.2.6.8 and 6.1.1.4'
Cd Cd 0.1185 4.6533 'International Tables Vol C Tables 4.2.6.8 and 6.1.1.4'

loop_
_geom_angle_atom_site_label_1
_geom_angle_atom_site_label_2
_geom_angle_atom_site_label_3
_geom_angle
_geom_angle_site_symmetry_1
_geom_angle_site_symmetry_3
_geom_angle_publ_flag
N1 Cd1 N1 92.30(19) 7_577 9_667 ?
N1 Cd1 N1 87.7(2) 7_577 3_465 ?
N1 Cd1 N1 180.000(1) 9_667 3_465 ?
N1 Cd1 N1 180.000(1) 7_577 . ?
N1 Cd1 N1 87.7(2) 9_667 . ?
N1 Cd1 N1 92.30(19) 3_465 . ?
N1 Cd1 N1 92.30(19) 7_577 8_457 ?
N1 Cd1 N1 92.30(19) 9_667 8_457 ?
N1 Cd1 N1 87.70(19) 3_465 8_457 ?
N1 Cd1 N1 87.70(19) . 8_457 ?
N1 Cd1 N1 87.70(19) 7_577 2_675 ?
N1 Cd1 N1 87.70(19) 9_667 2_675 ?
N1 Cd1 N1 92.30(19) 3_465 2_675 ?
N1 Cd1 N1 92.30(19) . 2_675 ?
N1 Cd1 N1 180.000(1) 8_457 2_675 ?
N5 Cd2 N5 96.39(16) . 2_665 ?
N5 Cd2 N5 96.39(17) . 3_565 ?
N5 Cd2 N5 96.39(16) 2_665 3_565 ?
N5 Cd2 N3 88.72(15) . 8_457 ?
N5 Cd2 N3 85.55(16) 2_665 8_457 ?
N5 Cd2 N3 174.28(17) 3_565 8_457 ?
N5 Cd2 N3 85.55(15) . 7_677 ?
N5 Cd2 N3 174.28(17) 2_665 7_677 ?
N5 Cd2 N3 88.72(15) 3_565 7_677 ?
N3 Cd2 N3 89.12(17) 8_457 7_677 ?
N5 Cd2 N3 174.28(17) . 9_657 ?
N5 Cd2 N3 88.72(15) 2_665 9_657 ?
N5 Cd2 N3 85.55(15) 3_565 9_657 ?
N3 Cd2 N3 89.12(17) 8_457 9_657 ?
N3 Cd2 N3 89.12(17) 7_677 9_657 ?
C1 N1 C2 104.8(5) . . ?
C1 N1 Cd1 128.4(5) . . ?
C2 N1 Cd1 124.6(4) . . ?
C1 N2 C3 105.4(5) . . ?
C1 N2 C4 127.7(6) . . ?
C3 N2 C4 126.8(5) . . ?
C22 N3 C23 104.8(5) . . ?
C22 N3 Cd2 132.0(4) . 7_677 ?
C23 N3 Cd2 122.9(3) . 7_677 ?
C22 N4 C24 108.4(4) . . ?
C22 N4 C19 125.9(5) . . ?
C24 N4 C19 125.7(5) . . ?
C31 N5 C32 104.8(4) . . ?
C31 N5 Cd2 126.7(4) . . ?
C32 N5 Cd2 124.5(3) . . ?
C31 N6 C33 105.6(4) . . ?
C31 N6 C28 126.2(4) . . ?
C33 N6 C28 127.2(5) . . ?
C10 N7 C14 114.4(4) . . ?
C12 N8 C10 115.4(5) . . ?
C14 N9 C12 114.9(5) . . ?
N1 C1 N2 112.3(6) . . ?
N1 C1 H1A 123.8 . . ?
N2 C1 H1A 123.8 . . ?
C3 C2 N1 112.3(6) . . ?
C3 C2 H2A 123.9 . . ?
N1 C2 H2A 123.9 . . ?
C2 C3 N2 105.3(6) . . ?
C2 C3 H3A 127.4 . . ?
N2 C3 H3A 127.4 . . ?
C5 C4 C9 121.4(5) . . ?
C5 C4 N2 119.9(5) . . ?
C9 C4 N2 118.7(4) . . ?
C4 C5 C6 119.5(6) . . ?
C4 C5 H5A 120.2 . . ?
C6 C5 H5A 120.2 . . ?
C5 C6 C7 119.8(5) . . ?
C5 C6 H6A 120.1 . . ?
C7 C6 H6A 120.1 . . ?
C8 C7 C6 117.7(5) . . ?
C8 C7 C10 122.3(5) . . ?
C6 C7 C10 120.0(4) . . ?
C9 C8 C7 122.5(5) . . ?
C9 C8 H8A 118.7 . . ?
C7 C8 H8A 118.7 . . ?
C8 C9 C4 119.0(5) . . ?
C8 C9 H9A 120.5 . . ?
C4 C9 H9A 120.5 . . ?
N7 C10 N8 125.3(5) . . ?
N7 C10 C7 116.3(5) . . ?
N8 C10 C7 118.5(5) . . ?
N8 C12 N9 124.7(4) . . ?
N8 C12 C16 117.8(5) . . ?
N9 C12 C16 117.4(5) . . ?
N9 C14 N7 125.2(5) . . ?
N9 C14 C25 118.5(5) . . ?
N7 C14 C25 116.3(4) . . ?
C17 C16 C21 119.1(5) . . ?
C17 C16 C12 120.6(5) . . ?
C21 C16 C12 120.2(5) . . ?
C18 C17 C16 121.9(6) . . ?
C18 C17 H17A 119.1 . . ?
C16 C17 H17A 119.1 . . ?
C17 C18 C19 120.0(6) . . ?
C17 C18 H18A 120.0 . . ?
C19 C18 H18A 120.0 . . ?
C20 C19 C18 120.2(5) . . ?
C20 C19 N4 118.6(5) . . ?
C18 C19 N4 121.2(5) . . ?
C19 C20 C21 118.9(6) . . ?
C19 C20 H20A 120.5 . . ?
C21 C20 H20A 120.5 . . ?
C16 C21 C20 119.8(5) . . ?
C16 C21 H21A 120.1 . . ?
C20 C21 H21A 120.1 . . ?
N3 C22 N4 110.6(5) . . ?
N3 C22 H22A 124.7 . . ?
N4 C22 H22A 124.7 . . ?
C24 C23 N3 111.2(5) . . ?
C24 C23 H23A 124.4 . . ?
N3 C23 H23A 124.4 . . ?
N4 C24 C23 105.0(5) . . ?
N4 C24 H24A 127.5 . . ?
C23 C24 H24A 127.5 . . ?
C30 C25 C26 118.3(5) . . ?
C30 C25 C14 120.4(5) . . ?
C26 C25 C14 121.3(4) . . ?
C27 C26 C25 122.8(5) . . ?
C27 C26 H26A 118.6 . . ?
C25 C26 H26A 118.6 . . ?
C26 C27 C28 116.9(5) . . ?
C26 C27 H27A 121.6 . . ?
C28 C27 H27A 121.6 . . ?
C29 C28 C27 121.9(5) . . ?
C29 C28 N6 119.1(4) . . ?
C27 C28 N6 119.0(5) . . ?
C28 C29 C30 118.4(5) . . ?
C28 C29 H29A 120.8 . . ?
C30 C29 H29A 120.8 . . ?
C25 C30 C29 121.4(6) . . ?
C25 C30 H30A 119.3 . . ?
C29 C30 H30A 119.3 . . ?
N5 C31 N6 112.7(5) . . ?
N5 C31 H31A 123.6 . . ?
N6 C31 H31A 123.6 . . ?
C33 C32 N5 110.4(5) . . ?
C33 C32 H32A 124.8 . . ?
N5 C32 H32A 124.8 . . ?
C32 C33 N6 106.5(5) . . ?
C32 C33 H33A 126.7 . . ?
N6 C33 H33A 126.7 . . ?
O2 S1 O3 102.5(8) . . ?
O2 S1 O1 119.4(6) . . ?
O3 S1 O1 109.5(11) . . ?
O2 S1 C34 114.7(5) . . ?
O3 S1 C34 104.4(7) . . ?
O1 S1 C34 105.4(5) . . ?
C39 C34 C35 122.9(6) . . ?
C39 C34 S1 116.3(6) . . ?
C35 C34 S1 120.7(6) . . ?
C34 C35 C36 114.7(11) . . ?
C34 C35 H35A 122.6 . . ?
C36 C35 H35A 122.6 . . ?
C37 C36 C35 127.8(12) . . ?
C37 C36 H36A 116.1 . . ?
C35 C36 H36A 116.1 . . ?
C38 C37 C40 118.9(15) . . ?
C38 C37 C36 110.2(11) . . ?
C40 C37 C36 130.9(13) . . ?
C37 C38 C39 127.9(15) . . ?
C37 C38 H38A 116.0 . . ?
C39 C38 H38A 116.0 . . ?
C34 C39 C38 116.4(11) . . ?
C34 C39 H39A 121.8 . . ?
C38 C39 H39A 121.8 . . ?
C37 C40 H40A 109.5 . . ?
C37 C40 H40B 109.5 . . ?
H40A C40 H40B 109.5 . . ?
C37 C40 H40C 109.5 . . ?
H40A C40 H40C 109.5 . . ?
H40B C40 H40C 109.5 . . ?
O4 S2 O5 110(3) . . ?
O4 S2 O6 132.3(17) . . ?
O5 S2 O6 95(2) . . ?
O4 S2 C41 107.7(8) . . ?
O5 S2 C41 106(3) . . ?
O6 S2 C41 102.7(15) . . ?
C46 C41 C42 121.0(18) . . ?
C46 C41 S2 119.1(11) . . ?
C42 C41 S2 119.9(14) . . ?
C41 C42 C43 119.7(18) . . ?
C41 C42 H42A 120.2 . . ?
C43 C42 H42A 120.2 . . ?
C44 C43 C42 118.7(17) . . ?
C44 C43 H43A 120.7 . . ?
C42 C43 H43A 120.7 . . ?
C43 C44 C45 122(2) . . ?
C43 C44 C47 124.2(18) . . ?
C45 C44 C47 113.4(18) . . ?
C44 C45 C46 117.9(19) . . ?
C44 C45 H45A 121.0 . . ?
C46 C45 H45A 121.0 . . ?
C41 C46 C45 120.3(16) . . ?
C41 C46 H46A 119.8 . . ?
C45 C46 H46A 119.8 . . ?
C44 C47 H47A 109.5 . . ?
C44 C47 H47B 109.5 . . ?
H47A C47 H47B 109.5 . . ?
C44 C47 H47C 109.5 . . ?
H47A C47 H47C 109.5 . . ?
H47B C47 H47C 109.5 . . ?

loop_
_geom_bond_atom_site_label_1
_geom_bond_atom_site_label_2
_geom_bond_distance
_geom_bond_site_symmetry_2
_geom_bond_publ_flag
Cd1 N1 2.358(5) 7_577 ?
Cd1 N1 2.358(5) 9_667 ?
Cd1 N1 2.358(5) 3_465 ?
Cd1 N1 2.358(5) . ?
Cd1 N1 2.358(5) 8_457 ?
Cd1 N1 2.358(5) 2_675 ?
Cd2 N5 2.346(5) . ?
Cd2 N5 2.346(5) 2_665 ?
Cd2 N5 2.346(5) 3_565 ?
Cd2 N3 2.366(4) 8_457 ?
Cd2 N3 2.366(4) 7_677 ?
Cd2 N3 2.366(4) 9_657 ?
N1 C1 1.298(8) . ?
N1 C2 1.345(8) . ?
N2 C1 1.346(7) . ?
N2 C3 1.388(9) . ?
N2 C4 1.437(7) . ?
N3 C22 1.333(6) . ?
N3 C23 1.359(8) . ?
N3 Cd2 2.366(4) 7_677 ?
N4 C22 1.344(7) . ?
N4 C24 1.356(7) . ?
N4 C19 1.430(6) . ?
N5 C31 1.308(6) . ?
N5 C32 1.349(7) . ?
N6 C31 1.326(7) . ?
N6 C33 1.370(6) . ?
N6 C28 1.457(7) . ?
N7 C10 1.342(7) . ?
N7 C14 1.350(7) . ?
N8 C12 1.332(8) . ?
N8 C10 1.348(6) . ?
N9 C14 1.344(6) . ?
N9 C12 1.353(7) . ?
C1 H1A 0.9500 . ?
C2 C3 1.318(9) . ?
C2 H2A 0.9500 . ?
C3 H3A 0.9500 . ?
C4 C5 1.368(7) . ?
C4 C9 1.402(8) . ?
C5 C6 1.383(9) . ?
C5 H5A 0.9500 . ?
C6 C7 1.427(8) . ?
C6 H6A 0.9500 . ?
C7 C8 1.394(7) . ?
C7 C10 1.473(8) . ?
C8 C9 1.337(8) . ?
C8 H8A 0.9500 . ?
C9 H9A 0.9500 . ?
C12 C16 1.472(7) . ?
C14 C25 1.500(8) . ?
C16 C17 1.370(8) . ?
C16 C21 1.381(8) . ?
C17 C18 1.363(7) . ?
C17 H17A 0.9500 . ?
C18 C19 1.379(8) . ?
C18 H18A 0.9500 . ?
C19 C20 1.378(8) . ?
C20 C21 1.422(7) . ?
C20 H20A 0.9500 . ?
C21 H21A 0.9500 . ?
C22 H22A 0.9500 . ?
C23 C24 1.358(7) . ?
C23 H23A 0.9500 . ?
C24 H24A 0.9500 . ?
C25 C30 1.365(7) . ?
C25 C26 1.372(8) . ?
C26 C27 1.367(8) . ?
C26 H26A 0.9500 . ?
C27 C28 1.389(6) . ?
C27 H27A 0.9500 . ?
C28 C29 1.368(8) . ?
C29 C30 1.378(8) . ?
C29 H29A 0.9500 . ?
C30 H30A 0.9500 . ?
C31 H31A 0.9500 . ?
C32 C33 1.333(8) . ?
C32 H32A 0.9500 . ?
C33 H33A 0.9500 . ?
O1 S1 1.318(11) . ?
O2 S1 1.259(6) . ?
O3 S1 1.305(11) . ?
S1 C34 1.755(4) . ?
C34 C39 1.364(13) . ?
C34 C35 1.372(12) . ?
C35 C36 1.406(11) . ?
C35 H35A 0.9500 . ?
C36 C37 1.401(15) . ?
C36 H36A 0.9500 . ?
C37 C38 1.354(14) . ?
C37 C40 1.372(18) . ?
C38 C39 1.398(12) . ?
C38 H38A 0.9500 . ?
C39 H39A 0.9500 . ?
C40 H40A 0.9800 . ?
C40 H40B 0.9800 . ?
C40 H40C 0.9800 . ?
O4 S2 1.408(11) . ?
O5 S2 1.412(16) . ?
O6 S2 1.413(16) . ?
S2 C41 1.80(2) . ?
C41 C46 1.380(16) . ?
C41 C42 1.390(15) . ?
C42 C43 1.395(18) . ?
C42 H42A 0.9500 . ?
C43 C44 1.389(17) . ?
C43 H43A 0.9500 . ?
C44 C45 1.390(16) . ?
C44 C47 1.61(5) . ?
C45 C46 1.403(17) . ?
C45 H45A 0.9500 . ?
C46 H46A 0.9500 . ?
C47 H47A 0.9800 . ?
C47 H47B 0.9800 . ?
C47 H47C 0.9800 . ?
